data_4317075
loop_
_publ_author_name
'Javier S\'anchez-Nieves'
'Luis M. Frutos'
'Pascual Royo'
'Obis Casta\~no'
'Eberhardt Herdtweck'
'Marta E. G. Mosquera'

_publ_contact_author_address
;
       Department Chemie,
       Lehrstuhl f\"ur Anorganische Chemie,
       Technische Universit\"at M\"unchen,
       Lichtenbergstrasse 4,
       D-85747 Garching bei M\"unchen,
       Germany.

       Departamento de Qu\'imica Inorg\'anica
       Facultad de Farmacia
       Universidad de Alcal\'a
       Campus Universitario
       28871 Alcal\'a de Henares
       Spain
;
_publ_contact_author_email eberhardt.herdtweck@ch.tum.de
_publ_contact_author_fax '+49(0)89 289 13473'
_publ_contact_author_name
;
       Dr. Eberhardt Herdtweck
       Dr. Marta E. G. Mosquera
;
_publ_contact_author_phone '+49(0)89 289 13143'
_publ_section_title
;
 Trapping Unstable Terminal M-O Multiple Bonds of Monocyclopentadienyl
 Niobium and Tantalum Complexes with Lewis Acids
;
_journal_name_full 'Inorganic Chemistry'
_journal_page_first 10642
_journal_page_last 10648
_journal_paper_doi 10.1021/ic1016609
_journal_volume 49
_journal_year 2010
_chemical_formula_moiety 'C26 H13 B Cl2 F15 Nb O Si'
_chemical_formula_sum 'C26 H13 B Cl2 F15 Nb O Si'
_chemical_formula_weight 829.07
_chemical_name_systematic ?
_space_group_IT_number 2
_symmetry_cell_setting triclinic
_symmetry_Int_Tables_number 2
_symmetry_space_group_name_Hall '-P 1'
_symmetry_space_group_name_H-M 'P -1'
_atom_sites_solution_hydrogens difmap
_atom_sites_solution_primary direct
_atom_sites_solution_secondary difmap
_cell_angle_alpha 88.2373(5)
_cell_angle_beta 86.5981(5)
_cell_angle_gamma 70.7876(3)
_cell_formula_units_Z 2
_cell_length_a 10.9783(1)
_cell_length_b 11.7477(1)
_cell_length_c 12.4249(1)
_cell_measurement_reflns_used 5517
_cell_measurement_temperature 173(1)
_cell_measurement_theta_max 25.38
_cell_measurement_theta_min 1.64
_cell_volume 1510.42(2)
_computing_cell_refinement 'DENZO (Nonius, 2001b)'
_computing_data_collection 'Kappa-CCD Control Software (Nonius, 2001a)'
_computing_data_reduction 'DENZO (Nonius, 2001b)'
_computing_molecular_graphics 'PLATON (Spek, 2010)'
_computing_publication_material 'PLATON (Spek, 2010)'
_computing_structure_refinement 'SHELXL97 (Sheldrick, 1998)'
_computing_structure_solution 'SIR92 (Altomare, 1994)'
_diffrn_ambient_temperature 173(1)
_diffrn_detector ' CCD plate '
_diffrn_detector_area_resol_mean 18
_diffrn_measured_fraction_theta_full 0.999
_diffrn_measured_fraction_theta_max 0.999
_diffrn_measurement_device ' \k-geometry diffractometer '
_diffrn_measurement_device_type ' Nonius \k-CCD diffractometer'
_diffrn_measurement_method ' phi- and omega-rotation '
_diffrn_radiation_monochromator graphite
_diffrn_radiation_source 'NONIUS FR 591 rotating anode'
_diffrn_radiation_type 'Mo K\a'
_diffrn_radiation_wavelength 0.71073
_diffrn_reflns_av_R_equivalents 0.036
_diffrn_reflns_av_sigmaI/netI 0.0187
_diffrn_reflns_limit_h_max 13
_diffrn_reflns_limit_h_min -13
_diffrn_reflns_limit_k_max 14
_diffrn_reflns_limit_k_min -14
_diffrn_reflns_limit_l_max 14
_diffrn_reflns_limit_l_min -14
_diffrn_reflns_number 32416
_diffrn_reflns_theta_full 25.38
_diffrn_reflns_theta_max 25.38
_diffrn_reflns_theta_min 1.64
_diffrn_standards_decay_% 0
_exptl_absorpt_coefficient_mu 0.730
_exptl_absorpt_correction_T_max 0.926
_exptl_absorpt_correction_T_min 0.710
_exptl_absorpt_correction_type multi-scan
_exptl_absorpt_process_details '(applied during the scaling procedure; Nonius, 2001b)'
_exptl_crystal_colour orange
_exptl_crystal_density_diffrn 1.823
_exptl_crystal_density_meas ?
_exptl_crystal_density_method none
_exptl_crystal_description fragment
_exptl_crystal_F_000 812
_exptl_crystal_size_max 0.18
_exptl_crystal_size_mid 0.13
_exptl_crystal_size_min 0.10
_refine_diff_density_max 0.244
_refine_diff_density_min -0.473
_refine_diff_density_rms 0.051
_refine_ls_extinction_method none
_refine_ls_goodness_of_fit_ref 1.052
_refine_ls_hydrogen_treatment refall
_refine_ls_matrix_type full
_refine_ls_number_parameters 476
_refine_ls_number_reflns 5534
_refine_ls_number_restraints 0
_refine_ls_restrained_S_all 1.052
_refine_ls_R_factor_all 0.0292
_refine_ls_R_factor_gt 0.0251
_refine_ls_shift/su_max 0.001
_refine_ls_shift/su_mean 0.000
_refine_ls_structure_factor_coef Fsqd
_refine_ls_weighting_details 'w=1/[\s^2^(Fo^2^)+(0.0276P)^2^+1.0377P] where P=(Fo^2^+2Fc^2^)/3'
_refine_ls_weighting_scheme sigma
_refine_ls_wR_factor_gt 0.0604
_refine_ls_wR_factor_ref 0.0626
_reflns_number_gt 5075
_reflns_number_total 5534
_reflns_threshold_expression I>2\s(I)
_cod_data_source_file ic1016609_si_001_2.cif
_cod_data_source_block compound_2a
_cod_depositor_comments
;
The following automatic conversions were performed:

'_symmetry_cell_setting' value 'Triclinic' changed to 'triclinic'
according to the built-in table from CIF Core dictionary named
'cif_core.dic' version 2.4.1 from 2010-06-29.

Automatic conversion script
Id: cif_fix_values 1646 2011-03-28 12:23:43Z adriana 

The following automatic conversions were performed:

'_exptl_crystal_density_meas' value 'none' was changed to '?' - the
value is perceived as not measured.

Automatic conversion script
Id: cif_fix_values 3008 2015-01-20 13:52:24Z robertas 
;
_cod_database_code 4317075

loop_
_symmetry_equiv_pos_as_xyz
x,y,z
-x,-y,-z

loop_
_atom_site_aniso_label
_atom_site_aniso_U_11
_atom_site_aniso_U_22
_atom_site_aniso_U_33
_atom_site_aniso_U_23
_atom_site_aniso_U_13
_atom_site_aniso_U_12
Nb 0.0286(1) 0.0252(1) 0.0262(1) 0.0014(1) -0.0032(1) -0.0101(1)
Cl1 0.0529(4) 0.0392(3) 0.0559(4) 0.0028(2) -0.0225(3) -0.0234(3)
Cl2 0.0524(4) 0.0581(4) 0.0395(3) 0.0054(3) 0.0107(3) -0.0228(3)
Si 0.0407(4) 0.0263(3) 0.0493(4) -0.0002(3) -0.0136(3) -0.0073(3)
F32 0.0416(7) 0.0360(7) 0.0531(8) 0.0190(6) -0.0143(6) -0.0156(6)
F33 0.0356(7) 0.0534(8) 0.0708(10) 0.0100(7) -0.0239(7) -0.0121(6)
F34 0.0366(8) 0.0637(9) 0.0803(11) -0.0014(8) -0.0032(7) -0.0305(7)
F35 0.0562(9) 0.0457(8) 0.0536(8) 0.0107(6) 0.0032(7) -0.0316(7)
F36 0.0446(8) 0.0497(8) 0.0468(8) 0.0238(6) -0.0144(6) -0.0208(6)
F42 0.0815(10) 0.0353(7) 0.0382(7) -0.0035(6) -0.0108(7) -0.0240(7)
F43 0.1110(14) 0.0688(10) 0.0286(7) -0.0091(7) 0.0068(8) -0.0325(10)
F44 0.1226(16) 0.0906(13) 0.0371(8) 0.0198(8) 0.0035(9) -0.0650(12)
F45 0.1109(14) 0.0513(9) 0.0532(9) 0.0158(7) -0.0133(9) -0.0552(9)
F46 0.0744(10) 0.0316(7) 0.0339(7) -0.0013(5) -0.0044(6) -0.0226(6)
F52 0.0286(7) 0.0473(7) 0.0535(8) -0.0041(6) 0.0014(6) -0.0156(6)
F53 0.0472(9) 0.0760(10) 0.0638(9) 0.0103(8) -0.0255(7) -0.0362(8)
F54 0.0957(13) 0.1081(14) 0.0401(8) -0.0111(8) -0.0157(8) -0.0640(12)
F55 0.0785(12) 0.1182(15) 0.0459(9) -0.0359(9) 0.0210(8) -0.0538(11)
F56 0.0340(7) 0.0708(9) 0.0433(8) -0.0139(7) 0.0052(6) -0.0223(7)
O 0.0317(8) 0.0267(7) 0.0332(7) 0.0030(6) -0.0047(6) -0.0090(6)
C11 0.0317(11) 0.0298(10) 0.0301(10) 0.0056(8) -0.0079(8) -0.0083(8)
C12 0.0380(12) 0.0407(12) 0.0277(11) 0.0094(9) -0.0016(9) -0.0115(10)
C13 0.0466(14) 0.0401(12) 0.0248(11) -0.0031(9) -0.0065(10) 0.0001(11)
C14 0.0466(14) 0.0349(12) 0.0385(12) -0.0015(9) -0.0186(10) -0.0119(10)
C15 0.0287(11) 0.0365(11) 0.0369(12) 0.0023(9) -0.0093(9) -0.0097(9)
C21 0.063(2) 0.0355(16) 0.142(4) 0.0118(19) -0.031(2) -0.0234(15)
C22 0.0568(18) 0.0362(14) 0.0586(19) -0.0015(12) -0.0184(14) -0.0014(12)
C23 0.085(2) 0.0528(18) 0.0478(16) -0.0153(14) -0.0114(16) 0.0062(18)
C31 0.0312(11) 0.0243(9) 0.0289(10) -0.0004(8) -0.0036(8) -0.0112(8)
C32 0.0347(11) 0.0252(10) 0.0326(11) 0.0011(8) -0.0048(8) -0.0112(8)
C33 0.0306(11) 0.0326(11) 0.0428(12) -0.0030(9) -0.0088(9) -0.0082(9)
C34 0.0308(11) 0.0379(12) 0.0489(13) -0.0076(10) 0.0004(10) -0.0187(10)
C35 0.0416(12) 0.0315(11) 0.0371(11) -0.0003(9) 0.0040(9) -0.0200(9)
C36 0.0338(11) 0.0315(10) 0.0328(11) 0.0040(8) -0.0057(9) -0.0123(9)
C41 0.0271(10) 0.0270(10) 0.0324(11) 0.0023(8) -0.0033(8) -0.0097(8)
C42 0.0436(13) 0.0305(11) 0.0336(11) 0.0007(9) -0.0048(9) -0.0140(9)
C43 0.0571(15) 0.0520(14) 0.0268(11) -0.0026(10) 0.0004(10) -0.0194(12)
C44 0.0660(17) 0.0574(15) 0.0311(12) 0.0124(11) 0.0005(11) -0.0329(13)
C45 0.0587(15) 0.0407(13) 0.0418(13) 0.0104(10) -0.0081(11) -0.0303(12)
C46 0.0397(12) 0.0339(11) 0.0298(11) 0.0012(8) -0.0048(9) -0.0168(9)
C51 0.0285(10) 0.0255(9) 0.0291(10) 0.0046(8) -0.0049(8) -0.0117(8)
C52 0.0319(11) 0.0305(10) 0.0355(11) 0.0071(8) -0.0052(9) -0.0126(9)
C53 0.0419(13) 0.0431(12) 0.0436(13) 0.0138(10) -0.0189(10) -0.0256(10)
C54 0.0641(17) 0.0565(15) 0.0303(12) 0.0030(10) -0.0131(11) -0.0358(13)
C55 0.0539(15) 0.0570(15) 0.0296(12) -0.0053(10) 0.0050(10) -0.0280(12)
C56 0.0334(11) 0.0401(12) 0.0337(11) 0.0031(9) -0.0040(9) -0.0184(9)
B 0.0277(11) 0.0239(11) 0.0308(12) 0.0026(9) -0.0033(9) -0.0086(9)

loop_
_atom_site_label
_atom_site_type_symbol
_atom_site_thermal_displace_type
_atom_site_fract_x
_atom_site_fract_y
_atom_site_fract_z
_atom_site_occupancy
_atom_site_U_iso_or_equiv
_atom_site_calc_flag
_atom_site_refinement_flags
Nb Nb Uani 0.20898(2) 0.10729(1) 0.78333(1) 1.000 0.0263(1) . .
Cl1 Cl Uani 0.32459(6) 0.21634(5) 0.85057(5) 1.000 0.0465(2) . .
Cl2 Cl Uani 0.06517(6) 0.09007(6) 0.91820(5) 1.000 0.0495(2) . .
Si Si Uani 0.02476(6) 0.44469(5) 0.73266(5) 1.000 0.0392(2) . .
F32 F Uani 0.66132(12) -0.29911(11) 0.88882(11) 1.000 0.0428(4) . .
F33 F Uani 0.87874(13) -0.24787(13) 0.88674(12) 1.000 0.0532(5) . .
F34 F Uani 0.91052(13) -0.06473(14) 0.76070(13) 1.000 0.0567(5) . .
F35 F Uani 0.71974(14) 0.06223(12) 0.63187(11) 1.000 0.0487(5) . .
F36 F Uani 0.49931(13) 0.01314(12) 0.63180(11) 1.000 0.0457(5) . .
F42 F Uani 0.38705(15) -0.07727(11) 0.98562(10) 1.000 0.0501(5) . .
F43 F Uani 0.32503(19) -0.18692(15) 1.16154(11) 1.000 0.0690(6) . .
F44 F Uani 0.3090(2) -0.41137(17) 1.15008(12) 1.000 0.0768(7) . .
F45 F Uani 0.34925(18) -0.52328(14) 0.95600(12) 1.000 0.0647(6) . .
F46 F Uani 0.41381(14) -0.41884(11) 0.78044(10) 1.000 0.0453(5) . .
F52 F Uani 0.18049(12) -0.18157(12) 0.71499(11) 1.000 0.0424(4) . .
F53 F Uani 0.11814(14) -0.26125(15) 0.53489(12) 1.000 0.0577(5) . .
F54 F Uani 0.30193(18) -0.35255(18) 0.37489(12) 1.000 0.0730(7) . .
F55 F Uani 0.54814(18) -0.35709(19) 0.39804(12) 1.000 0.0758(7) . .
F56 F Uani 0.61174(12) -0.27265(13) 0.57363(11) 1.000 0.0481(5) . .
O O Uani 0.32359(13) -0.03892(12) 0.77709(11) 1.000 0.0306(4) . .
C11 C Uani 0.0817(2) 0.28519(18) 0.67905(16) 1.000 0.0308(6) . .
C12 C Uani 0.1997(2) 0.2243(2) 0.62060(17) 1.000 0.0360(7) . .
C13 C Uani 0.2008(2) 0.1086(2) 0.59244(17) 1.000 0.0404(7) . .
C14 C Uani 0.0857(2) 0.0944(2) 0.63463(18) 1.000 0.0396(7) . .
C15 C Uani 0.0127(2) 0.20275(19) 0.68677(18) 1.000 0.0340(7) . .
C21 C Uani 0.1590(4) 0.5069(3) 0.7103(5) 1.000 0.0776(16) . .
C22 C Uani -0.1148(3) 0.5314(3) 0.6532(3) 1.000 0.0533(10) . .
C23 C Uani -0.0244(4) 0.4368(3) 0.8769(2) 1.000 0.0683(10) . .
C31 C Uani 0.56549(19) -0.14211(17) 0.76452(16) 1.000 0.0275(6) . .
C32 C Uani 0.6678(2) -0.20547(17) 0.82599(16) 1.000 0.0304(6) . .
C33 C Uani 0.7831(2) -0.18150(19) 0.82600(18) 1.000 0.0355(7) . .
C34 C Uani 0.8001(2) -0.0903(2) 0.76155(19) 1.000 0.0373(7) . .
C35 C Uani 0.7027(2) -0.02565(19) 0.69737(17) 1.000 0.0350(7) . .
C36 C Uani 0.5897(2) -0.05249(18) 0.70001(17) 1.000 0.0322(6) . .
C41 C Uani 0.39750(19) -0.23941(17) 0.87194(16) 1.000 0.0286(6) . .
C42 C Uani 0.3754(2) -0.18706(19) 0.97359(17) 1.000 0.0354(7) . .
C43 C Uani 0.3455(3) -0.2421(2) 1.06588(18) 1.000 0.0450(8) . .
C44 C Uani 0.3364(3) -0.3559(2) 1.06006(19) 1.000 0.0488(9) . .
C45 C Uani 0.3572(2) -0.4120(2) 0.96284(19) 1.000 0.0436(8) . .
C46 C Uani 0.3891(2) -0.35467(19) 0.87198(16) 1.000 0.0332(7) . .
C51 C Uani 0.39841(19) -0.21936(17) 0.65312(15) 1.000 0.0270(6) . .
C52 C Uani 0.2750(2) -0.22155(18) 0.63675(17) 1.000 0.0321(6) . .
C53 C Uani 0.2406(2) -0.2644(2) 0.54544(19) 1.000 0.0396(7) . .
C54 C Uani 0.3333(3) -0.3113(2) 0.46493(18) 1.000 0.0460(9) . .
C55 C Uani 0.4570(2) -0.3131(2) 0.47682(18) 1.000 0.0446(8) . .
C56 C Uani 0.4870(2) -0.26721(19) 0.56921(17) 1.000 0.0342(7) . .
B B Uani 0.4269(2) -0.16643(19) 0.76545(18) 1.000 0.0274(7) . .
H121 H Uiso 0.263(2) 0.256(2) 0.6069(18) 1.000 0.035(6) . .
H131 H Uiso 0.269(3) 0.051(2) 0.556(2) 1.000 0.048(7) . .
H141 H Uiso 0.064(3) 0.023(3) 0.629(2) 1.000 0.057(8) . .
H151 H Uiso -0.069(2) 0.218(2) 0.7212(19) 1.000 0.040(6) . .
H211 H Uiso 0.231(4) 0.462(3) 0.752(3) 1.000 0.093(12) . .
H212 H Uiso 0.129(4) 0.583(4) 0.732(3) 1.000 0.093(12) . .
H213 H Uiso 0.187(5) 0.513(5) 0.641(4) 1.000 0.16(2) . .
H221 H Uiso -0.190(4) 0.508(4) 0.671(3) 1.000 0.109(14) . .
H222 H Uiso -0.091(3) 0.524(3) 0.584(3) 1.000 0.073(10) . .
H223 H Uiso -0.131(3) 0.611(3) 0.664(3) 1.000 0.087(11) . .
H231 H Uiso -0.077(4) 0.382(4) 0.894(3) 1.000 0.120(16) . .
H232 H Uiso -0.082(3) 0.509(3) 0.901(3) 1.000 0.082(10) . .
H233 H Uiso 0.052(4) 0.412(4) 0.915(3) 1.000 0.109(14) . .

loop_
_atom_type_symbol
_atom_type_description
_atom_type_scat_dispersion_real
_atom_type_scat_dispersion_imag
_atom_type_scat_source
Si Si 0.0817 0.0704 'International Tables Vol C Tables 4.2.6.8 and 6.1.1.4'
O O 0.0106 0.0060 'International Tables Vol C Tables 4.2.6.8 and 6.1.1.4'
Nb Nb -2.0727 0.6215 'International Tables Vol C Tables 4.2.6.8 and 6.1.1.4'
F F 0.0171 0.0103 'International Tables Vol C Tables 4.2.6.8 and 6.1.1.4'
Cl Cl 0.1484 0.1585 'International Tables Vol C Tables 4.2.6.8 and 6.1.1.4'
B B 0.0013 0.0007 'International Tables Vol C Tables 4.2.6.8 and 6.1.1.4'
H H 0.0000 0.0000 'International Tables Vol C Tables 4.2.6.8 and 6.1.1.4'
C C 0.0033 0.0016 'International Tables Vol C Tables 4.2.6.8 and 6.1.1.4'

loop_
_geom_angle_atom_site_label_1
_geom_angle_atom_site_label_2
_geom_angle_atom_site_label_3
_geom_angle
_geom_angle_site_symmetry_1
_geom_angle_site_symmetry_2
_geom_angle_site_symmetry_3
_geom_angle_publ_flag
Cl1 Nb Cl2 106.77(2) . . . yes
Cl1 Nb O 102.12(5) . . . yes
Cl1 Nb C11 90.60(5) . . . yes
Cl1 Nb C12 87.15(6) . . . yes
Cl1 Nb C13 116.04(6) . . . yes
Cl1 Nb C14 143.22(6) . . . yes
Cl1 Nb C15 121.99(5) . . . yes
Cl2 Nb O 103.14(5) . . . yes
Cl2 Nb C11 103.11(5) . . . yes
Cl2 Nb C12 136.16(6) . . . yes
Cl2 Nb C13 131.64(6) . . . yes
Cl2 Nb C14 97.55(6) . . . yes
Cl2 Nb C15 82.91(6) . . . yes
O Nb C11 145.96(6) . . . yes
O Nb C12 114.47(7) . . . yes
O Nb C13 89.31(7) . . . yes
O Nb C14 98.60(7) . . . yes
O Nb C15 131.91(7) . . . yes
C11 Nb C12 33.94(7) . . . yes
C11 Nb C13 56.92(7) . . . yes
C11 Nb C14 56.66(7) . . . yes
C11 Nb C15 33.32(7) . . . yes
C12 Nb C13 34.34(8) . . . yes
C12 Nb C14 56.51(8) . . . yes
C12 Nb C15 55.49(8) . . . yes
C13 Nb C14 34.09(8) . . . yes
C13 Nb C15 56.13(8) . . . yes
C14 Nb C15 33.99(7) . . . yes
C11 Si C21 108.05(15) . . . yes
C11 Si C22 106.39(13) . . . yes
C11 Si C23 107.53(12) . . . yes
C21 Si C22 110.51(19) . . . yes
C21 Si C23 112.8(2) . . . yes
C22 Si C23 111.22(17) . . . yes
Nb O B 177.00(13) . . . yes
Nb C11 Si 123.55(10) . . . yes
Nb C11 C12 70.06(12) . . . yes
Nb C11 C15 72.14(12) . . . yes
Si C11 C12 128.07(17) . . . yes
Si C11 C15 126.52(17) . . . yes
C12 C11 C15 105.39(18) . . . no
Nb C12 C11 76.00(12) . . . yes
Nb C12 C13 72.07(12) . . . yes
C11 C12 C13 109.5(2) . . . no
Nb C13 C12 73.59(12) . . . yes
Nb C13 C14 73.46(13) . . . yes
C12 C13 C14 107.7(2) . . . no
Nb C14 C13 72.45(13) . . . yes
Nb C14 C15 75.06(13) . . . yes
C13 C14 C15 107.6(2) . . . no
Nb C15 C11 74.54(13) . . . yes
Nb C15 C14 70.95(13) . . . yes
C11 C15 C14 109.8(2) . . . no
C32 C31 C36 113.7(2) . . . no
C32 C31 B 124.87(18) . . . yes
C36 C31 B 121.46(18) . . . yes
F32 C32 C31 120.7(2) . . . yes
F32 C32 C33 115.36(18) . . . yes
C31 C32 C33 123.96(19) . . . no
F33 C33 C32 120.61(19) . . . yes
F33 C33 C34 119.9(2) . . . yes
C32 C33 C34 119.4(2) . . . no
F34 C34 C33 120.6(2) . . . yes
F34 C34 C35 120.2(2) . . . yes
C33 C34 C35 119.2(2) . . . no
F35 C35 C34 119.6(2) . . . yes
F35 C35 C36 121.01(19) . . . yes
C34 C35 C36 119.4(2) . . . no
F36 C36 C31 119.8(2) . . . yes
F36 C36 C35 115.90(18) . . . yes
C31 C36 C35 124.3(2) . . . no
C42 C41 C46 113.77(18) . . . no
C42 C41 B 121.12(17) . . . yes
C46 C41 B 125.10(17) . . . yes
F42 C42 C41 119.72(18) . . . yes
F42 C42 C43 116.30(19) . . . yes
C41 C42 C43 123.9(2) . . . no
F43 C43 C42 121.2(2) . . . yes
F43 C43 C44 119.4(2) . . . yes
C42 C43 C44 119.4(2) . . . no
F44 C44 C43 119.9(2) . . . yes
F44 C44 C45 120.6(2) . . . yes
C43 C44 C45 119.4(2) . . . no
F45 C45 C44 120.1(2) . . . yes
F45 C45 C46 120.3(2) . . . yes
C44 C45 C46 119.6(2) . . . no
F46 C46 C41 120.56(18) . . . yes
F46 C46 C45 115.60(19) . . . yes
C41 C46 C45 123.84(19) . . . no
C52 C51 C56 113.73(18) . . . no
C52 C51 B 119.69(18) . . . yes
C56 C51 B 126.56(19) . . . yes
F52 C52 C51 119.49(18) . . . yes
F52 C52 C53 116.0(2) . . . yes
C51 C52 C53 124.5(2) . . . no
F53 C53 C52 120.8(2) . . . yes
F53 C53 C54 120.1(2) . . . yes
C52 C53 C54 119.0(2) . . . no
F54 C54 C53 120.1(3) . . . yes
F54 C54 C55 120.6(2) . . . yes
C53 C54 C55 119.3(2) . . . no
F55 C55 C54 119.9(2) . . . yes
F55 C55 C56 120.3(2) . . . yes
C54 C55 C56 119.8(2) . . . no
F56 C56 C51 120.78(19) . . . yes
F56 C56 C55 115.55(19) . . . yes
C51 C56 C55 123.7(2) . . . no
C11 C12 H121 123.5(14) . . . no
C13 C12 H121 126.9(14) . . . no
Nb C12 H121 117.0(14) . . . no
Nb C13 H131 115.8(16) . . . no
C14 C13 H131 126.9(18) . . . no
C12 C13 H131 125.3(18) . . . no
Nb C14 H141 117.4(17) . . . no
C15 C14 H141 128(2) . . . no
C13 C14 H141 124(2) . . . no
C11 C15 H151 124.8(14) . . . no
C14 C15 H151 125.5(14) . . . no
Nb C15 H151 121.1(14) . . . no
Si C21 H213 117(4) . . . no
Si C21 H211 110(2) . . . no
Si C21 H212 107(3) . . . no
H211 C21 H213 110(4) . . . no
H212 C21 H213 103(4) . . . no
H211 C21 H212 110(3) . . . no
Si C22 H221 112(3) . . . no
Si C22 H223 109(2) . . . no
H221 C22 H222 113(3) . . . no
Si C22 H222 109(2) . . . no
H222 C22 H223 102(3) . . . no
H221 C22 H223 112(3) . . . no
Si C23 H233 107(2) . . . no
H231 C23 H232 100(3) . . . no
H232 C23 H233 113(3) . . . no
Si C23 H231 115(2) . . . no
H231 C23 H233 111(4) . . . no
Si C23 H232 112(2) . . . no
C41 B C51 113.14(16) . . . yes
O B C31 104.56(15) . . . yes
O B C41 103.70(15) . . . yes
O B C51 105.42(15) . . . yes
C31 B C41 113.88(17) . . . yes
C31 B C51 114.68(17) . . . yes

loop_
_geom_bond_atom_site_label_1
_geom_bond_atom_site_label_2
_geom_bond_distance
_geom_bond_site_symmetry_1
_geom_bond_site_symmetry_2
_geom_bond_publ_flag
Nb Cl1 2.2829(7) . . yes
Nb Cl2 2.2840(7) . . yes
Nb O 1.7645(14) . . yes
Nb C11 2.475(2) . . yes
Nb C12 2.398(2) . . yes
Nb C13 2.378(2) . . yes
Nb C14 2.391(2) . . yes
Nb C15 2.444(2) . . yes
Si C11 1.898(2) . . yes
Si C21 1.852(5) . . yes
Si C22 1.857(4) . . yes
Si C23 1.849(3) . . yes
F32 C32 1.348(2) . . yes
F33 C33 1.341(3) . . yes
F34 C34 1.341(3) . . yes
F35 C35 1.349(3) . . yes
F36 C36 1.361(3) . . yes
F42 C42 1.351(3) . . yes
F43 C43 1.343(3) . . yes
F44 C44 1.346(3) . . yes
F45 C45 1.344(3) . . yes
F46 C46 1.348(2) . . yes
F52 C52 1.353(3) . . yes
F53 C53 1.347(3) . . yes
F54 C54 1.339(3) . . yes
F55 C55 1.342(3) . . yes
F56 C56 1.354(3) . . yes
O B 1.558(3) . . yes
C11 C12 1.424(3) . . no
C11 C15 1.410(3) . . no
C12 C13 1.410(3) . . no
C13 C14 1.398(3) . . no
C14 C15 1.414(3) . . no
C31 C32 1.384(3) . . no
C31 C36 1.389(3) . . no
C31 B 1.637(3) . . yes
C32 C33 1.384(3) . . no
C33 C34 1.373(3) . . no
C34 C35 1.373(3) . . no
C35 C36 1.375(3) . . no
C41 C42 1.395(3) . . no
C41 C46 1.387(3) . . no
C41 B 1.628(3) . . yes
C42 C43 1.375(3) . . no
C43 C44 1.377(3) . . no
C44 C45 1.365(3) . . no
C45 C46 1.383(3) . . no
C51 C52 1.391(3) . . no
C51 C56 1.380(3) . . no
C51 B 1.633(3) . . yes
C52 C53 1.376(3) . . no
C53 C54 1.373(4) . . no
C54 C55 1.368(4) . . no
C55 C56 1.384(3) . . no
C12 H121 0.90(2) . . no
C13 H131 0.93(3) . . no
C14 H141 0.95(3) . . no
C15 H151 0.93(2) . . no
C21 H211 0.96(4) . . no
C21 H212 0.89(4) . . no
C21 H213 0.91(5) . . no
C22 H221 0.96(5) . . no
C22 H222 0.88(4) . . no
C22 H223 0.91(3) . . no
C23 H231 1.01(5) . . no
C23 H232 0.92(3) . . no
C23 H233 0.94(4) . . no
